data_9012062
loop_
_publ_author_name
'Sleight, A. W.'
'Chen, H.-Y.'
'Ferretti, A.'
'Cox, D. E.'

_publ_section_title
;
 Crystal growth and structure of BiVO4
 Sample: T = 566 K
;
_journal_name_full 'Materials Research Bulletin'
_journal_page_first 1571
_journal_page_last 1581
_journal_paper_doi 10.1016/0025-5408(72)90227-9
_journal_volume 14
_journal_year 1979
_chemical_compound_source Synthetic
_chemical_formula_sum 'Bi O4 V'
_chemical_name_mineral Clinobisvanite
_space_group_IT_number 88
_symmetry_space_group_name_Hall '-I 4ad'
_symmetry_space_group_name_H-M 'I 41/a :2'
_cell_angle_alpha 90
_cell_angle_beta 90
_cell_angle_gamma 90
_cell_length_a 5.1470
_cell_length_b 5.1470
_cell_length_c 11.7216
_cell_formula_units_Z 4
_cell_volume 310.524
_database_code_amcsd 0014281
_diffrn_ambient_temperature 566
_exptl_crystal_density_diffrn 6.929
_cod_original_sg_symbol_H-M 'I 41/a'
_cod_original_formula_sum 'Bi V O4'
_cod_database_code 9012062

loop_
_space_group_symop_operation_xyz
x,y,z
1/2+x,1/2+y,1/2+z
3/4+y,1/4-x,1/4-z
1/4+y,3/4-x,3/4-z
3/4-y,1/4+x,1/4+z
1/4-y,3/4+x,3/4+z
1/2+x,y,1/2-z
+x,1/2+y,-z
1/2-x,-y,1/2+z
-x,1/2-y,+z
3/4-y,3/4+x,3/4-z
1/4-y,1/4+x,1/4-z
3/4+y,3/4-x,3/4+z
1/4+y,1/4-x,1/4+z
-x,-y,-z
1/2-x,1/2-y,1/2-z

loop_
_atom_site_label
_atom_site_fract_x
_atom_site_fract_y
_atom_site_fract_z
_atom_site_U_iso_or_equiv
Bi 0.00000 0.25000 0.62500 0.01811
V 0.00000 0.25000 0.12500 0.00380
O 0.13750 0.49850 0.20340 0.02115

loop_
_cod_related_entry_id
_cod_related_entry_database
_cod_related_entry_code
1 AMCSD 0014281
